data_4313639
loop_
_publ_author_name
'Leonor Maria'
'\^Angela Domingos'
'Isabel Santos'

_publ_section_title
;
 Synthesis and Structural Characterization of Unprecedented Bis-Asymmetric
 Heteroscorpionate U(III) Complexes: [U{\k3-H2B(pztBu,Me)(pzMe,tBu)}2I]
 and [U{\k3-H2B(pztBu,Me)(pzMe2)}2I]
;
_journal_name_full 'Inorganic Chemistry'
_journal_page_first 3323
_journal_page_last 3330
_journal_paper_doi 10.1021/ic026210p
_journal_volume 42
_journal_year 2003
_chemical_formula_structural '[U{k3-H2B(pztBu,Me)(pzMe,tBu)}2I].C6H14'
_chemical_formula_sum 'C38 H70 B2 I N8 U'
_chemical_formula_weight 1025.57
_chemical_name_systematic
; 
 ? 
;
_space_group_IT_number 2
_symmetry_cell_setting triclinic
_symmetry_space_group_name_Hall '-P 1'
_symmetry_space_group_name_H-M 'P -1'
_atom_sites_solution_hydrogens geom
_atom_sites_solution_primary direct
_atom_sites_solution_secondary difmap
_audit_creation_method SHELXL
_cell_angle_alpha 84.070(10)
_cell_angle_beta 85.500(10)
_cell_angle_gamma 76.960(10)
_cell_formula_units_Z 2
_cell_length_a 12.0100(10)
_cell_length_b 14.103(2)
_cell_length_c 14.137(2)
_cell_measurement_reflns_used 25
_cell_measurement_temperature 293(2)
_cell_measurement_theta_max 14.9
_cell_measurement_theta_min 8.3
_cell_volume 2316.5(5)
_computing_cell_refinement 'CAD4 software(Enraf-Nonius,1989)'
_computing_data_collection 'CAD4 software(Enraf-Nonius,1989)'
_computing_data_reduction process-MolEN(Fair,1990)
_computing_molecular_graphics 'ORTEP-3 (Farrugia, 1977)'
_computing_structure_refinement 'SHELXL-93 (Sheldrick, 1993)'
_computing_structure_solution 'SHELXS-86 (Sheldrick, 1990)'
_diffrn_ambient_temperature 293(2)
_diffrn_measurement_device CAD4-Enraf-Nonius
_diffrn_measurement_method \w/2\qscans
_diffrn_radiation_monochromator graphite
_diffrn_radiation_source 'fine-focus sealed tube'
_diffrn_radiation_type MoK\a
_diffrn_radiation_wavelength 0.71073
_diffrn_reflns_av_R_equivalents 0.0227
_diffrn_reflns_av_sigmaI/netI 0.0591
_diffrn_reflns_limit_h_max 13
_diffrn_reflns_limit_h_min 0
_diffrn_reflns_limit_k_max 15
_diffrn_reflns_limit_k_min -14
_diffrn_reflns_limit_l_max 15
_diffrn_reflns_limit_l_min -15
_diffrn_reflns_number 6567
_diffrn_reflns_theta_max 23.50
_diffrn_reflns_theta_min 1.74
_diffrn_standards_decay_% 55.5
_diffrn_standards_interval_time 60
_diffrn_standards_number 3
_exptl_absorpt_coefficient_mu 4.203
_exptl_absorpt_correction_T_max 0.9996
_exptl_absorpt_correction_T_min 0.6862
_exptl_absorpt_correction_type 'empirical via \y-scan North et al(1968)'
_exptl_crystal_colour black
_exptl_crystal_density_diffrn 1.470
_exptl_crystal_density_meas ?
_exptl_crystal_description irregular
_exptl_crystal_F_000 1018
_exptl_crystal_size_max 0.63
_exptl_crystal_size_mid 0.45
_exptl_crystal_size_min 0.36
_refine_diff_density_max 2.506
_refine_diff_density_min -1.245
_refine_diff_density_rms 0.139
_refine_ls_extinction_method none
_refine_ls_goodness_of_fit_all 1.059
_refine_ls_goodness_of_fit_obs 1.084
_refine_ls_hydrogen_treatment constr
_refine_ls_matrix_type full
_refine_ls_number_parameters 423
_refine_ls_number_reflns 5816
_refine_ls_number_restraints 4
_refine_ls_restrained_S_all 1.166
_refine_ls_restrained_S_obs 1.084
_refine_ls_R_factor_all 0.0893
_refine_ls_R_factor_obs 0.0585
_refine_ls_shift/esd_max -0.147
_refine_ls_shift/esd_mean 0.003
_refine_ls_structure_factor_coef Fsqd
_refine_ls_weighting_details 'w=1/[\s^2^(Fo^2^)+(0.0649P)^2^+9.1354P] where P=(Fo^2^+2Fc^2^)/3'
_refine_ls_weighting_scheme calc
_refine_ls_wR_factor_all 0.1514
_refine_ls_wR_factor_obs 0.1217
_reflns_number_observed 4774
_reflns_number_total 6288
_reflns_observed_criterion >2sigma(I)
_cod_data_source_file ic026210psi20030121_040124_1.cif
_cod_data_source_block uborotopic
_cod_depositor_comments
;
The following automatic conversions were performed:

'_exptl_crystal_density_meas' value 'not measured' was changed to '?'
- the value is perceived as not measured.

Automatic conversion script
Id: cif_fix_values 3008 2015-01-20 13:52:24Z robertas 

The following automatic conversions were performed:

'_refine_ls_weighting_scheme' value 'calc
w=1/[\s^2^(Fo^2^)+(0.0649P)^2^+9.1354P] where P=(Fo^2^+2Fc^2^)/3' was
changed to 'calc'. New tag '_refine_ls_weighting_details' was
created. The value of the new tag was set to
'w=1/[\s^2^(Fo^2^)+(0.0649P)^2^+9.1354P] where P=(Fo^2^+2Fc^2^)/3'.

Automatic conversion script
Id: cif_fix_values 3143 2015-03-26 13:38:13Z robertas 
;
_cod_database_code 4313639

loop_
_symmetry_equiv_pos_as_xyz
'x, y, z'
'-x, -y, -z'

loop_
_atom_site_aniso_label
_atom_site_aniso_U_11
_atom_site_aniso_U_22
_atom_site_aniso_U_33
_atom_site_aniso_U_23
_atom_site_aniso_U_13
_atom_site_aniso_U_12
U1 0.0605(3) 0.0371(3) 0.0339(3) -0.0024(2) -0.0011(2) -0.0086(2)
I1 0.0688(7) 0.0774(7) 0.0923(8) -0.0171(6) 0.0146(5) -0.0133(5)
N1 0.053(6) 0.034(5) 0.037(5) -0.004(4) -0.005(4) -0.006(4)
N2 0.077(7) 0.051(6) 0.046(7) -0.001(5) 0.044(5) -0.016(5)
N3 0.067(7) 0.035(5) 0.036(6) -0.004(4) -0.008(5) 0.002(5)
N4 0.069(7) 0.035(6) 0.044(6) -0.003(5) -0.002(5) -0.012(5)
N11 0.063(7) 0.045(6) 0.032(5) 0.002(5) 0.002(4) -0.016(5)
N21 0.051(6) 0.048(6) 0.035(6) -0.007(4) -0.001(4) -0.010(5)
N31 0.063(6) 0.040(5) 0.031(5) 0.000(4) -0.007(4) -0.004(5)
N41 0.064(7) 0.037(6) 0.042(6) -0.003(5) -0.002(5) -0.009(5)
C11 0.086(10) 0.052(8) 0.036(7) 0.007(6) -0.004(6) -0.011(7)
C12 0.086(10) 0.033(7) 0.050(8) 0.007(6) 0.000(7) -0.010(6)
C13 0.057(8) 0.029(6) 0.038(7) -0.006(5) 0.005(5) -0.004(5)
C21 0.051(8) 0.051(7) 0.061(8) -0.006(6) -0.006(6) -0.013(6)
C22 0.036(7) 0.071(9) 0.059(8) 0.005(7) 0.004(6) -0.024(6)
C23 0.077(9) 0.037(7) 0.050(8) -0.015(6) -0.011(7) 0.007(6)
C31 0.066(9) 0.046(7) 0.044(7) -0.010(6) 0.001(6) -0.008(6)
C32 0.080(10) 0.048(8) 0.040(8) -0.005(6) 0.006(6) 0.004(7)
C33 0.054(8) 0.043(7) 0.050(8) 0.005(6) 0.000(6) 0.002(6)
C41 0.058(8) 0.057(8) 0.052(8) 0.012(7) 0.003(6) -0.007(6)
C42 0.073(9) 0.043(7) 0.057(9) 0.015(7) 0.004(7) -0.012(6)
C43 0.063(8) 0.027(6) 0.059(8) -0.009(6) -0.001(6) -0.010(5)
C111 0.121(13) 0.068(10) 0.059(9) 0.011(7) -0.038(8) -0.009(9)
C131 0.071(8) 0.041(7) 0.039(7) -0.018(6) 0.007(6) -0.017(6)
C132 0.098(12) 0.082(11) 0.069(10) -0.039(8) 0.005(8) -0.015(9)
C133 0.124(13) 0.053(9) 0.079(10) -0.005(8) -0.049(9) -0.019(8)
C134 0.110(13) 0.103(12) 0.070(10) -0.019(9) 0.005(9) -0.063(10)
C211 0.069(9) 0.068(9) 0.062(9) -0.010(7) -0.016(7) -0.025(7)
C212 0.085(10) 0.091(11) 0.052(8) 0.009(8) -0.019(7) -0.022(8)
C213 0.113(13) 0.136(15) 0.077(11) -0.017(10) -0.033(9) -0.067(12)
C214 0.105(12) 0.083(11) 0.048(8) -0.015(8) -0.015(8) -0.021(9)
C231 0.083(10) 0.091(11) 0.041(8) 0.010(7) 0.015(7) -0.029(8)
C311 0.089(11) 0.065(9) 0.046(8) -0.018(7) -0.007(7) -0.010(8)
C312 0.146(15) 0.086(11) 0.035(8) 0.002(8) -0.002(8) -0.014(10)
C313 0.165(18) 0.100(13) 0.050(10) -0.033(9) -0.010(10) 0.024(12)
C314 0.136(16) 0.124(15) 0.077(12) -0.052(11) -0.026(10) -0.035(12)
C331 0.081(10) 0.063(9) 0.051(8) 0.001(7) -0.002(7) 0.009(7)
C411 0.105(12) 0.066(9) 0.051(9) 0.018(7) 0.000(8) -0.015(8)
C431 0.065(9) 0.033(7) 0.065(9) -0.008(6) 0.001(6) -0.008(6)
C432 0.111(12) 0.058(9) 0.063(9) -0.023(7) 0.006(8) -0.026(8)
C433 0.125(16) 0.094(13) 0.102(14) -0.020(11) -0.014(11) 0.023(11)
C434 0.120(14) 0.104(13) 0.091(12) -0.031(10) 0.009(10) -0.070(11)
B1 0.043(8) 0.059(9) 0.040(8) -0.013(7) 0.002(6) -0.006(7)
B2 0.056(9) 0.048(9) 0.045(8) -0.003(7) -0.012(6) 0.001(7)

loop_
_atom_site_label
_atom_site_type_symbol
_atom_site_fract_x
_atom_site_fract_y
_atom_site_fract_z
_atom_site_U_iso_or_equiv
_atom_site_thermal_displace_type
_atom_site_occupancy
_atom_site_calc_flag
_atom_site_refinement_flags
_atom_site_disorder_group
U1 U 0.11742(4) 0.25718(3) 0.31510(3) 0.0443(2) Uani 1 d . .
I1 I -0.13800(8) 0.31312(7) 0.38605(8) 0.0803(3) Uani 1 d . .
N1 N 0.1683(7) 0.0915(6) 0.4026(6) 0.042(2) Uani 1 d . .
N2 N 0.3102(9) 0.2599(7) 0.3617(7) 0.061(3) Uani 1 d . .
N3 N 0.2464(8) 0.1862(6) 0.1762(6) 0.048(2) Uani 1 d . .
N4 N 0.1179(8) 0.4118(6) 0.2118(6) 0.049(2) Uani 1 d . .
N11 N 0.2337(8) 0.0946(7) 0.4767(6) 0.046(2) Uani 1 d . .
N21 N 0.3236(8) 0.2471(6) 0.4601(6) 0.045(2) Uani 1 d . .
N31 N 0.1956(8) 0.2118(6) 0.0902(6) 0.046(2) Uani 1 d . .
N41 N 0.1250(8) 0.3940(6) 0.1183(6) 0.048(2) Uani 1 d . .
C11 C 0.2748(11) 0.0035(9) 0.5141(8) 0.060(3) Uani 1 d . .
C12 C 0.2371(11) -0.0602(9) 0.4641(8) 0.057(3) Uani 1 d . .
H12 H 0.2539(11) -0.1280(9) 0.4747(8) 0.069 Uiso 1 calc R .
C13 C 0.1677(9) -0.0033(7) 0.3931(7) 0.042(3) Uani 1 d . .
C21 C 0.4101(10) 0.2846(9) 0.4853(9) 0.054(3) Uani 1 d . .
C22 C 0.4580(10) 0.3200(9) 0.3997(9) 0.055(3) Uani 1 d . .
H22 H 0.5219(10) 0.3476(9) 0.3927(9) 0.066 Uiso 1 calc R .
C23 C 0.3955(11) 0.3070(8) 0.3286(9) 0.056(3) Uani 1 d . .
C31 C 0.2508(11) 0.1493(9) 0.0276(8) 0.053(3) Uani 1 d . .
C32 C 0.3402(11) 0.0859(9) 0.0718(8) 0.059(3) Uani 1 d . .
H32 H 0.3935(11) 0.0360(9) 0.0447(8) 0.071 Uiso 1 calc R .
C33 C 0.3349(10) 0.1111(8) 0.1647(8) 0.052(3) Uani 1 d . .
C41 C 0.1457(10) 0.4745(9) 0.0631(9) 0.058(3) Uani 1 d . .
C42 C 0.1500(11) 0.5434(9) 0.1240(9) 0.060(3) Uani 1 d . .
H42 H 0.1623(11) 0.6059(9) 0.1070(9) 0.072 Uiso 1 calc R .
C43 C 0.1328(10) 0.5020(8) 0.2151(8) 0.049(3) Uani 1 d . .
C111 C 0.3502(14) -0.0200(10) 0.5974(10) 0.084(5) Uani 1 d . .
H11A H 0.3624(14) 0.0395(10) 0.6179(10) 0.126 Uiso 1 calc R .
H11B H 0.4224(14) -0.0605(10) 0.5786(10) 0.126 Uiso 1 calc R .
H11C H 0.3138(14) -0.0540(10) 0.6488(10) 0.126 Uiso 1 calc R .
C131 C 0.1010(10) -0.0353(8) 0.3230(8) 0.049(3) Uani 1 d . .
C132 C 0.1813(13) -0.1040(11) 0.2602(10) 0.082(4) Uani 1 d . .
H13A H 0.1383(13) -0.1248(11) 0.2148(10) 0.123 Uiso 1 calc R .
H13B H 0.2201(13) -0.1599(11) 0.2987(10) 0.123 Uiso 1 calc R .
H13C H 0.2364(13) -0.0709(11) 0.2270(10) 0.123 Uiso 1 calc R .
C133 C 0.0388(13) 0.0514(9) 0.2599(10) 0.083(5) Uani 1 d . .
H13D H -0.0035(13) 0.0287(9) 0.2154(10) 0.124 Uiso 1 calc R .
H13E H 0.0937(13) 0.0842(9) 0.2258(10) 0.124 Uiso 1 calc R .
H13F H -0.0128(13) 0.0959(9) 0.2987(10) 0.124 Uiso 1 calc R .
C134 C 0.0154(13) -0.0868(11) 0.3779(10) 0.088(5) Uani 1 d . .
H13G H -0.0289(13) -0.1083(11) 0.3341(10) 0.132 Uiso 1 calc R .
H13H H -0.0346(13) -0.0426(11) 0.4180(10) 0.132 Uiso 1 calc R .
H13I H 0.0552(13) -0.1423(11) 0.4164(10) 0.132 Uiso 1 calc R .
C211 C 0.4347(11) 0.2955(10) 0.5863(9) 0.064(4) Uani 1 d . .
C212 C 0.4635(12) 0.1964(10) 0.6443(9) 0.076(4) Uani 1 d . .
H21A H 0.4786(12) 0.2057(10) 0.7080(9) 0.114 Uiso 1 calc R .
H21B H 0.5299(12) 0.1561(10) 0.6153(9) 0.114 Uiso 1 calc R .
H21C H 0.4000(12) 0.1652(10) 0.6462(9) 0.114 Uiso 1 calc R .
C213 C 0.5383(14) 0.3441(13) 0.5822(11) 0.100(6) Uani 1 d . .
H21D H 0.5557(14) 0.3518(13) 0.6458(11) 0.150 Uiso 1 calc R .
H21E H 0.5203(14) 0.4070(13) 0.5469(11) 0.150 Uiso 1 calc R .
H21F H 0.6034(14) 0.3036(13) 0.5515(11) 0.150 Uiso 1 calc R .
C214 C 0.3313(13) 0.3639(11) 0.6313(9) 0.078(4) Uani 1 d . .
H21G H 0.3459(13) 0.3714(11) 0.6956(9) 0.116 Uiso 1 calc R .
H21H H 0.2649(13) 0.3367(11) 0.6313(9) 0.116 Uiso 1 calc R .
H21I H 0.3183(13) 0.4265(11) 0.5952(9) 0.116 Uiso 1 calc R .
C231 C 0.4160(12) 0.3321(10) 0.2224(8) 0.072(4) Uani 1 d . .
H23A H 0.3581(12) 0.3150(10) 0.1885(8) 0.108 Uiso 1 calc R .
H23B H 0.4900(12) 0.2962(10) 0.2014(8) 0.108 Uiso 1 calc R .
H23C H 0.4127(12) 0.4009(10) 0.2103(8) 0.108 Uiso 1 calc R .
C311 C 0.2153(13) 0.1457(10) -0.0719(9) 0.067(4) Uani 1 d . .
C312 C 0.2100(15) 0.2422(11) -0.1345(9) 0.092(5) Uani 1 d . .
H31A H 0.2831(15) 0.2595(11) -0.1375(9) 0.137 Uiso 1 calc R .
H31B H 0.1527(15) 0.2928(11) -0.1076(9) 0.137 Uiso 1 calc R .
H31C H 0.1909(15) 0.2345(11) -0.1975(9) 0.137 Uiso 1 calc R .
C313 C 0.3057(16) 0.0678(12) -0.1223(10) 0.111(6) Uani 1 d . .
H31D H 0.3788(16) 0.0854(12) -0.1260(10) 0.167 Uiso 1 calc R .
H31E H 0.2834(16) 0.0645(12) -0.1854(10) 0.167 Uiso 1 calc R .
H31F H 0.3111(16) 0.0053(12) -0.0868(10) 0.167 Uiso 1 calc R .
C314 C 0.1027(16) 0.1179(13) -0.0666(11) 0.107(6) Uani 1 d . .
H31G H 0.0802(16) 0.1156(13) -0.1298(11) 0.161 Uiso 1 calc R .
H31H H 0.0465(16) 0.1653(13) -0.0343(11) 0.161 Uiso 1 calc R .
H31I H 0.1088(16) 0.0547(13) -0.0321(11) 0.161 Uiso 1 calc R .
C331 C 0.4113(11) 0.0640(9) 0.2426(9) 0.069(4) Uani 1 d . .
H33A H 0.3871(11) 0.0970(9) 0.2993(9) 0.104 Uiso 1 calc R .
H33B H 0.4887(11) 0.0682(9) 0.2237(9) 0.104 Uiso 1 calc R .
H33C H 0.4072(11) -0.0033(9) 0.2551(9) 0.104 Uiso 1 calc R .
C411 C 0.1570(13) 0.4805(10) -0.0421(9) 0.077(4) Uani 1 d . .
H41A H 0.1500(13) 0.4198(10) -0.0635(9) 0.115 Uiso 1 calc R .
H41B H 0.2305(13) 0.4932(10) -0.0636(9) 0.115 Uiso 1 calc R .
H41C H 0.0978(13) 0.5324(10) -0.0675(9) 0.115 Uiso 1 calc R .
C431 C 0.1217(11) 0.5480(8) 0.3091(9) 0.055(3) Uani 1 d . .
C432 C 0.1143(13) 0.4740(9) 0.3954(9) 0.075(4) Uani 1 d . .
H43A H 0.1817(13) 0.4222(9) 0.3947(9) 0.113 Uiso 1 calc R .
H43B H 0.0479(13) 0.4474(9) 0.3926(9) 0.113 Uiso 1 calc R .
H43C H 0.1088(13) 0.5059(9) 0.4529(9) 0.113 Uiso 1 calc R .
C433 C 0.0147(15) 0.6296(12) 0.3108(13) 0.113(6) Uani 1 d . .
H43D H 0.0071(15) 0.6590(12) 0.3700(13) 0.170 Uiso 1 calc R .
H43E H -0.0513(15) 0.6033(12) 0.3047(13) 0.170 Uiso 1 calc R .
H43F H 0.0206(15) 0.6781(12) 0.2589(13) 0.170 Uiso 1 calc R .
C434 C 0.2269(14) 0.5917(12) 0.3173(11) 0.097(5) Uani 1 d . .
H43G H 0.2950(14) 0.5407(12) 0.3162(11) 0.146 Uiso 1 calc R .
H43H H 0.2194(14) 0.6219(12) 0.3759(11) 0.146 Uiso 1 calc R .
H43I H 0.2317(14) 0.6398(12) 0.2647(11) 0.146 Uiso 1 calc R .
B1 B 0.2296(11) 0.1963(10) 0.5115(9) 0.048(3) Uani 1 d D .
H1B H 0.2399(11) 0.1883(10) 0.5824(10) 0.057 Uiso 1 calc RD .
H1A H 0.1518(11) 0.2398(10) 0.5003(9) 0.057 Uiso 1 calc RD .
B2 B 0.0923(12) 0.3000(9) 0.0929(10) 0.051(4) Uani 1 d D .
H2A H 0.0579(12) 0.3130(10) 0.0286(10) 0.062 Uiso 1 calc RD .
H2B H 0.0320(12) 0.2830(10) 0.1415(10) 0.062 Uiso 1 calc RD .
C1S C 0.5063(35) 0.5977(34) 0.1057(30) 0.264(19) Uiso 1 d . .
C2S C 0.4722(44) 0.6893(44) 0.0717(35) 0.286(21) Uiso 1 d . .
C3S C 0.3861(57) 0.7744(44) 0.0366(43) 0.325(28) Uiso 1 d . .
C4S C 0.3168(51) 0.7628(36) -0.0111(39) 0.289(23) Uiso 1 d . .
C5S C 0.2200(38) 0.7846(31) -0.0823(37) 0.258(18) Uiso 1 d . .
C6S C 0.2550(39) 0.8114(33) -0.1660(36) 0.290(21) Uiso 1 d . .

loop_
_atom_type_symbol
_atom_type_description
_atom_type_scat_dispersion_real
_atom_type_scat_dispersion_imag
_atom_type_scat_source
H H 0.0000 0.0000 'International Tables Vol C Tables 4.2.6.8 and 6.1.1.4'
C C 0.0033 0.0016 'International Tables Vol C Tables 4.2.6.8 and 6.1.1.4'
N N 0.0061 0.0033 'International Tables Vol C Tables 4.2.6.8 and 6.1.1.4'
B B 0.0013 0.0007 'International Tables Vol C Tables 4.2.6.8 and 6.1.1.4'
I I -0.4742 1.8119 'International Tables Vol C Tables 4.2.6.8 and 6.1.1.4'
U U -9.6767 9.6646 'International Tables Vol C Tables 4.2.6.8 and 6.1.1.4'

loop_
_geom_angle_atom_site_label_1
_geom_angle_atom_site_label_2
_geom_angle_atom_site_label_3
_geom_angle
_geom_angle_site_symmetry_1
_geom_angle_site_symmetry_3
_geom_angle_publ_flag
N2 U1 N4 88.6(3) . . ?
N2 U1 N1 80.4(3) . . ?
N4 U1 N1 165.5(3) . . ?
N2 U1 N3 77.2(3) . . ?
N4 U1 N3 81.1(3) . . ?
N1 U1 N3 87.2(3) . . ?
N2 U1 I1 141.0(2) . . ?
N4 U1 I1 96.0(2) . . ?
N1 U1 I1 98.5(2) . . ?
N3 U1 I1 141.8(2) . . ?
N2 U1 B1 49.7(3) . . ?
N4 U1 B1 126.5(3) . . ?
N1 U1 B1 51.1(3) . . ?
N3 U1 B1 112.8(3) . . ?
I1 U1 B1 99.6(2) . . ?
N2 U1 B2 112.5(3) . . ?
N4 U1 B2 50.8(3) . . ?
N1 U1 B2 125.5(3) . . ?
N3 U1 B2 49.4(3) . . ?
I1 U1 B2 99.9(3) . . ?
B1 U1 B2 160.6(3) . . ?
C13 N1 N11 108.7(8) . . ?
C13 N1 U1 140.7(7) . . ?
N11 N1 U1 109.6(6) . . ?
C23 N2 N21 102.5(10) . . ?
C23 N2 U1 136.6(8) . . ?
N21 N2 U1 114.7(6) . . ?
C33 N3 N31 107.9(9) . . ?
C33 N3 U1 136.5(7) . . ?
N31 N3 U1 112.4(6) . . ?
C43 N4 N41 107.5(9) . . ?
C43 N4 U1 141.4(8) . . ?
N41 N4 U1 109.8(6) . . ?
C11 N11 N1 109.1(9) . . ?
C11 N11 B1 132.5(10) . . ?
N1 N11 B1 117.4(9) . . ?
C21 N21 N2 112.6(9) . . ?
C21 N21 B1 137.3(10) . . ?
N2 N21 B1 110.0(9) . . ?
C31 N31 N3 108.4(9) . . ?
C31 N31 B2 138.2(10) . . ?
N3 N31 B2 113.4(9) . . ?
N4 N41 C41 109.0(9) . . ?
N4 N41 B2 118.2(9) . . ?
C41 N41 B2 132.0(10) . . ?
N11 C11 C12 108.7(10) . . ?
N11 C11 C111 123.3(12) . . ?
C12 C11 C111 128.0(12) . . ?
C11 C12 C13 107.1(10) . . ?
N1 C13 C12 106.4(10) . . ?
N1 C13 C131 124.3(10) . . ?
C12 C13 C131 129.3(10) . . ?
N21 C21 C22 105.0(10) . . ?
N21 C21 C211 125.1(11) . . ?
C22 C21 C211 129.5(11) . . ?
C23 C22 C21 108.0(11) . . ?
C22 C23 N2 111.8(11) . . ?
C22 C23 C231 127.5(12) . . ?
N2 C23 C231 120.6(11) . . ?
N31 C31 C32 108.4(10) . . ?
N31 C31 C311 125.3(11) . . ?
C32 C31 C311 126.2(11) . . ?
C31 C32 C33 106.5(11) . . ?
N3 C33 C32 108.8(10) . . ?
N3 C33 C331 123.2(11) . . ?
C32 C33 C331 128.0(11) . . ?
N41 C41 C42 107.0(10) . . ?
N41 C41 C411 123.3(12) . . ?
C42 C41 C411 129.7(12) . . ?
C41 C42 C43 106.7(10) . . ?
N4 C43 C42 109.8(10) . . ?
N4 C43 C431 121.2(10) . . ?
C42 C43 C431 128.9(10) . . ?
C13 C131 C132 109.3(10) . . ?
C13 C131 C134 107.9(10) . . ?
C132 C131 C134 110.3(11) . . ?
C13 C131 C133 111.1(9) . . ?
C132 C131 C133 108.3(11) . . ?
C134 C131 C133 109.9(12) . . ?
C21 C211 C212 111.5(11) . . ?
C21 C211 C214 108.7(11) . . ?
C212 C211 C214 111.6(12) . . ?
C21 C211 C213 107.9(11) . . ?
C212 C211 C213 109.0(11) . . ?
C214 C211 C213 108.1(12) . . ?
C314 C311 C31 109.4(11) . . ?
C314 C311 C312 110.1(13) . . ?
C31 C311 C312 113.3(11) . . ?
C314 C311 C313 109.0(13) . . ?
C31 C311 C313 108.9(11) . . ?
C312 C311 C313 106.0(12) . . ?
C433 C431 C43 109.0(11) . . ?
C433 C431 C432 109.0(12) . . ?
C43 C431 C432 112.4(9) . . ?
C433 C431 C434 108.8(12) . . ?
C43 C431 C434 109.3(10) . . ?
C432 C431 C434 108.2(11) . . ?
N11 B1 N21 113.0(9) . . ?
N11 B1 U1 79.1(6) . . ?
N21 B1 U1 82.1(6) . . ?
N41 B2 N31 112.9(10) . . ?
N41 B2 U1 78.3(6) . . ?
N31 B2 U1 82.3(6) . . ?
C1S C2S C3S 153.6(56) . . ?
C4S C3S C2S 118.9(65) . . ?
C3S C4S C5S 160.8(66) . . ?
C6S C5S C4S 112.1(45) . . ?

loop_
_geom_bond_atom_site_label_1
_geom_bond_atom_site_label_2
_geom_bond_distance
_geom_bond_site_symmetry_2
_geom_bond_publ_flag
U1 N2 2.466(11) . ?
U1 N4 2.497(9) . ?
U1 N1 2.498(8) . ?
U1 N3 2.547(9) . ?
U1 I1 3.1027(11) . ?
U1 B1 3.136(14) . ?
U1 B2 3.162(14) . ?
N1 C13 1.360(13) . ?
N1 N11 1.368(11) . ?
N2 C23 1.37(2) . ?
N2 N21 1.402(12) . ?
N3 C33 1.333(13) . ?
N3 N31 1.382(12) . ?
N4 C43 1.329(13) . ?
N4 N41 1.364(12) . ?
N11 C11 1.337(14) . ?
N11 B1 1.55(2) . ?
N21 C21 1.353(14) . ?
N21 B1 1.56(2) . ?
N31 C31 1.344(14) . ?
N31 B2 1.547(15) . ?
N41 C41 1.368(14) . ?
N41 B2 1.55(2) . ?
C11 C12 1.37(2) . ?
C11 C111 1.51(2) . ?
C12 C13 1.42(2) . ?
C13 C131 1.486(15) . ?
C21 C22 1.39(2) . ?
C21 C211 1.51(2) . ?
C22 C23 1.35(2) . ?
C23 C231 1.52(2) . ?
C31 C32 1.38(2) . ?
C31 C311 1.51(2) . ?
C32 C33 1.39(2) . ?
C33 C331 1.49(2) . ?
C41 C42 1.38(2) . ?
C41 C411 1.48(2) . ?
C42 C43 1.38(2) . ?
C43 C431 1.52(2) . ?
C131 C132 1.51(2) . ?
C131 C134 1.51(2) . ?
C131 C133 1.52(2) . ?
C211 C212 1.53(2) . ?
C211 C214 1.53(2) . ?
C211 C213 1.55(2) . ?
C311 C314 1.49(2) . ?
C311 C312 1.54(2) . ?
C311 C313 1.55(2) . ?
C431 C433 1.52(2) . ?
C431 C432 1.53(2) . ?
C431 C434 1.54(2) . ?
C1S C2S 1.32(5) . ?
C2S C3S 1.47(6) . ?
C3S C4S 1.16(7) . ?
C4S C5S 1.55(6) . ?
C5S C6S 1.27(5) . ?
